data_4331934
loop_
_publ_author_name
'Luzyanin, Konstantin V.'
'Kukushkin, Vadim Yu.'
'Kuznetsov, Maxim L.'
'Ryabov, Alexander D.'
'Galanski, Markus'
'Haukka, Matti'
'Tretyakov, Eugene V.'
'Ovcharenko, Victor I.'
'Kopylovich, Maximilian N.'
'Pombeiro, Armando J. L.'

_publ_section_title
;
 Kinetic and Thermodynamic Aspects of the Regioselective Addition of
 Bifunctional Hydroxylaminooxime-type HO-Nucleophiles to Pt-Complexed
 Nitriles
;
_journal_issue 5
_journal_name_full 'Inorganic Chemistry'
_journal_page_first 2296
_journal_page_last 2306
_journal_paper_doi 10.1021/ic051909r
_journal_volume 45
_journal_year 2006
_chemical_formula_moiety 'C16 H34 Cl2 N6 O4 Pt'
_chemical_formula_sum 'C16 H34 Cl2 N6 O4 Pt'
_chemical_formula_weight 640.48
_chemical_name_systematic
;
 ?
;
_space_group_IT_number 14
_symmetry_cell_setting monoclinic
_symmetry_space_group_name_Hall '-P 2yn'
_symmetry_space_group_name_H-M 'P 1 21/n 1'
_atom_sites_solution_hydrogens geom
_atom_sites_solution_primary direct
_atom_sites_solution_secondary difmap
_audit_creation_method SHELXL-97
_cell_angle_alpha 90.00
_cell_angle_beta 99.141(2)
_cell_angle_gamma 90.00
_cell_formula_units_Z 2
_cell_length_a 7.6006(2)
_cell_length_b 15.4326(6)
_cell_length_c 10.1530(3)
_cell_measurement_reflns_used 9262
_cell_measurement_temperature 120(2)
_cell_measurement_theta_max 27.50
_cell_measurement_theta_min 2.42
_cell_volume 1175.79(7)
_computing_cell_refinement 'Denzo/Scalepack (Otwinowski & Minor, 1997)'
_computing_data_collection 'Collect (Nonius BV, 1997-2000)'
_computing_data_reduction 'Denzo/Scalepack (Otwinowski & Minor, 1997)'
_computing_molecular_graphics 'Diamond v.3.1 (Crystal Impact GbR, 2005)'
_computing_publication_material 'SHELXL-97 (Sheldrick, 1997)'
_computing_structure_refinement 'SHELXL-97 (Sheldrick, 1997)'
_computing_structure_solution 'SHELXS-97 (Sheldrick, 1997)'
_diffrn_ambient_temperature 120(2)
_diffrn_detector_area_resol_mean 9
_diffrn_measured_fraction_theta_full 0.999
_diffrn_measured_fraction_theta_max 0.999
_diffrn_measurement_device '95mm CCD camera on \k-goniostat'
_diffrn_measurement_device_type 'Nonius KappaCCD'
_diffrn_measurement_method '\f scans and \w scans with \k offset'
_diffrn_radiation_monochromator 'horizontally mounted graphite crystal'
_diffrn_radiation_source 'fine-focus sealed tube'
_diffrn_radiation_type MoK\a
_diffrn_radiation_wavelength 0.71073
_diffrn_reflns_av_R_equivalents 0.0389
_diffrn_reflns_av_sigmaI/netI 0.0317
_diffrn_reflns_limit_h_max 9
_diffrn_reflns_limit_h_min -9
_diffrn_reflns_limit_k_max 20
_diffrn_reflns_limit_k_min -18
_diffrn_reflns_limit_l_max 13
_diffrn_reflns_limit_l_min -11
_diffrn_reflns_number 9262
_diffrn_reflns_theta_full 27.50
_diffrn_reflns_theta_max 27.50
_diffrn_reflns_theta_min 2.42
_exptl_absorpt_coefficient_mu 6.227
_exptl_absorpt_correction_T_max 0.6103
_exptl_absorpt_correction_T_min 0.2539
_exptl_absorpt_correction_type multi-scan
_exptl_absorpt_process_details 'Xprep in Shelxtl v.6.14-1 (Sheldrick, 2005)'
_exptl_crystal_colour 'pale yellow'
_exptl_crystal_density_diffrn 1.809
_exptl_crystal_density_method 'not measured'
_exptl_crystal_description block
_exptl_crystal_F_000 632
_exptl_crystal_size_max 0.29
_exptl_crystal_size_mid 0.21
_exptl_crystal_size_min 0.08
_refine_diff_density_max 1.670
_refine_diff_density_min -2.038
_refine_diff_density_rms 0.158
_refine_ls_extinction_method none
_refine_ls_goodness_of_fit_ref 1.079
_refine_ls_hydrogen_treatment constr
_refine_ls_matrix_type full
_refine_ls_number_parameters 137
_refine_ls_number_reflns 2693
_refine_ls_number_restraints 0
_refine_ls_restrained_S_all 1.079
_refine_ls_R_factor_all 0.0337
_refine_ls_R_factor_gt 0.0272
_refine_ls_shift/su_max 0.000
_refine_ls_shift/su_mean 0.000
_refine_ls_structure_factor_coef Fsqd
_refine_ls_weighting_details 'calc w=1/[\s^2^(Fo^2^)+(0.0419P)^2^+0.4756P] where P=(Fo^2^+2Fc^2^)/3'
_refine_ls_weighting_scheme calc
_refine_ls_wR_factor_gt 0.0685
_refine_ls_wR_factor_ref 0.0722
_reflns_number_gt 2277
_reflns_number_total 2693
_reflns_threshold_expression >2sigma(I)
_cod_data_source_file ic051909rsup1.cif
_cod_data_source_block compound_6
_cod_original_sg_symbol_H-M 'P 21/n'
_cod_database_code 4331934

loop_
_symmetry_equiv_pos_as_xyz
'x, y, z'
'-x+1/2, y+1/2, -z+1/2'
'-x, -y, -z'
'x-1/2, -y-1/2, z-1/2'

loop_
_atom_site_label
_atom_site_type_symbol
_atom_site_fract_x
_atom_site_fract_y
_atom_site_fract_z
_atom_site_U_iso_or_equiv
_atom_site_adp_type
_atom_site_occupancy
_atom_site_symmetry_multiplicity
_atom_site_calc_flag
_atom_site_refinement_flags
Pt1 Pt 0.0000 0.5000 0.0000 0.01536(8) Uani 1 2 d S
Cl1 Cl 0.11174(10) 0.43234(6) -0.17098(7) 0.02455(18) Uani 1 1 d .
O1 O 0.4624(3) 0.65612(15) 0.0951(2) 0.0228(5) Uani 1 1 d .
O2 O 0.2453(3) 0.80687(17) 0.4184(2) 0.0285(5) Uani 1 1 d .
H99 H 0.3048 0.8336 0.4949 0.043 Uiso 1 1 d .
N1 N 0.1916(3) 0.59107(17) 0.0121(2) 0.0188(5) Uani 1 1 d .
H1N H 0.1671 0.6366 -0.0288 0.028 Uiso 1 1 d .
N2 N 0.3961(3) 0.73274(18) 0.0174(2) 0.0203(6) Uani 1 1 d .
H2N H 0.4783 0.7311 -0.0480 0.030 Uiso 1 1 d .
N3 N 0.3784(3) 0.81187(19) 0.3343(2) 0.0231(6) Uani 1 1 d .
C1 C 0.3422(4) 0.5910(2) 0.0861(3) 0.0206(6) Uani 1 1 d .
C2 C 0.4102(6) 0.5205(3) 0.1793(5) 0.0364(10) Uani 1 1 d .
H2A H 0.5358 0.5077 0.1717 0.044 Uiso 1 1 calc R
H2B H 0.3392 0.4672 0.1566 0.044 Uiso 1 1 calc R
C3 C 0.3971(7) 0.5485(4) 0.3226(4) 0.0585(14) Uani 1 1 d .
H3A H 0.4682 0.6010 0.3447 0.088 Uiso 1 1 calc R
H3B H 0.4424 0.5020 0.3846 0.088 Uiso 1 1 calc R
H3C H 0.2724 0.5604 0.3299 0.088 Uiso 1 1 calc R
C4 C 0.4353(4) 0.8079(2) 0.1105(3) 0.0208(6) Uani 1 1 d .
C5 C 0.3877(5) 0.8875(2) 0.0218(3) 0.0302(8) Uani 1 1 d .
H5A H 0.4588 0.8873 -0.0507 0.045 Uiso 1 1 calc R
H5B H 0.4130 0.9402 0.0751 0.045 Uiso 1 1 calc R
H5C H 0.2608 0.8857 -0.0159 0.045 Uiso 1 1 calc R
C6 C 0.6326(4) 0.8125(2) 0.1752(3) 0.0255(7) Uani 1 1 d .
H6A H 0.6621 0.7620 0.2329 0.038 Uiso 1 1 calc R
H6B H 0.6533 0.8656 0.2285 0.038 Uiso 1 1 calc R
H6C H 0.7080 0.8129 0.1054 0.038 Uiso 1 1 calc R
C7 C 0.3088(4) 0.8019(2) 0.2118(3) 0.0197(6) Uani 1 1 d .
C8 C 0.1129(4) 0.7876(2) 0.1654(3) 0.0270(7) Uani 1 1 d .
H8A H 0.0780 0.7311 0.1970 0.041 Uiso 1 1 calc R
H8B H 0.0884 0.7890 0.0677 0.041 Uiso 1 1 calc R
H8C H 0.0447 0.8334 0.2013 0.041 Uiso 1 1 calc R

loop_
_atom_site_aniso_label
_atom_site_aniso_U_11
_atom_site_aniso_U_22
_atom_site_aniso_U_33
_atom_site_aniso_U_23
_atom_site_aniso_U_13
_atom_site_aniso_U_12
Pt1 0.01249(12) 0.01827(13) 0.01468(12) -0.00066(5) 0.00015(8) -0.00190(5)
Cl1 0.0234(4) 0.0295(4) 0.0219(4) -0.0060(3) 0.0073(3) -0.0041(3)
O1 0.0172(10) 0.0216(13) 0.0282(11) 0.0002(10) -0.0007(9) -0.0032(9)
O2 0.0298(12) 0.0350(15) 0.0241(11) -0.0038(10) 0.0143(10) -0.0088(11)
N1 0.0163(12) 0.0205(15) 0.0189(12) -0.0015(10) 0.0004(10) -0.0004(10)
N2 0.0219(12) 0.0213(15) 0.0180(12) 0.0006(11) 0.0041(10) -0.0011(11)
N3 0.0218(13) 0.0272(16) 0.0219(13) -0.0004(12) 0.0083(11) -0.0014(12)
C1 0.0209(15) 0.0183(17) 0.0231(15) -0.0023(13) 0.0054(13) -0.0020(12)
C2 0.026(2) 0.032(2) 0.046(3) 0.012(2) -0.0093(18) -0.0066(18)
C3 0.074(3) 0.058(4) 0.035(2) 0.019(2) -0.019(2) -0.020(3)
C4 0.0212(15) 0.0216(17) 0.0203(14) -0.0027(13) 0.0051(12) -0.0054(13)
C5 0.0335(18) 0.026(2) 0.0308(17) 0.0059(15) 0.0051(15) -0.0015(15)
C6 0.0175(15) 0.033(2) 0.0270(16) -0.0094(15) 0.0075(13) -0.0072(14)
C7 0.0179(14) 0.0168(17) 0.0246(15) -0.0009(13) 0.0043(12) -0.0009(12)
C8 0.0148(14) 0.034(2) 0.0327(17) -0.0042(15) 0.0055(13) -0.0044(14)

loop_
_atom_type_symbol
_atom_type_description
_atom_type_scat_dispersion_real
_atom_type_scat_dispersion_imag
_atom_type_scat_source
C C 0.0033 0.0016 'International Tables Vol C Tables 4.2.6.8 and 6.1.1.4'
H H 0.0000 0.0000 'International Tables Vol C Tables 4.2.6.8 and 6.1.1.4'
N N 0.0061 0.0033 'International Tables Vol C Tables 4.2.6.8 and 6.1.1.4'
O O 0.0106 0.0060 'International Tables Vol C Tables 4.2.6.8 and 6.1.1.4'
Cl Cl 0.1484 0.1585 'International Tables Vol C Tables 4.2.6.8 and 6.1.1.4'
Pt Pt -1.7033 8.3905 'International Tables Vol C Tables 4.2.6.8 and 6.1.1.4'

loop_
_geom_angle_atom_site_label_1
_geom_angle_atom_site_label_2
_geom_angle_atom_site_label_3
_geom_angle
_geom_angle_site_symmetry_1
_geom_angle_site_symmetry_3
N1 Pt1 N1 180.0 . 3_565
N1 Pt1 Cl1 89.26(7) . 3_565
N1 Pt1 Cl1 90.74(7) 3_565 3_565
N1 Pt1 Cl1 90.74(7) . .
N1 Pt1 Cl1 89.26(7) 3_565 .
Cl1 Pt1 Cl1 180.0 3_565 .
C1 O1 N2 113.1(2) . .
N3 O2 H99 100.3 . .
C1 N1 Pt1 127.8(2) . .
C1 N1 H1N 114.3 . .
Pt1 N1 H1N 117.5 . .
O1 N2 C4 105.6(2) . .
O1 N2 H2N 98.2 . .
C4 N2 H2N 111.2 . .
C7 N3 O2 110.6(2) . .
N1 C1 O1 125.3(3) . .
N1 C1 C2 124.8(3) . .
O1 C1 C2 109.9(3) . .
C1 C2 C3 109.2(4) . .
C1 C2 H2A 109.8 . .
C3 C2 H2A 109.8 . .
C1 C2 H2B 109.8 . .
C3 C2 H2B 109.8 . .
H2A C2 H2B 108.3 . .
C2 C3 H3A 109.5 . .
C2 C3 H3B 109.5 . .
H3A C3 H3B 109.5 . .
C2 C3 H3C 109.5 . .
H3A C3 H3C 109.5 . .
H3B C3 H3C 109.5 . .
N2 C4 C7 107.2(2) . .
N2 C4 C5 104.2(2) . .
C7 C4 C5 109.4(3) . .
N2 C4 C6 112.8(3) . .
C7 C4 C6 113.1(3) . .
C5 C4 C6 109.7(3) . .
C4 C5 H5A 109.5 . .
C4 C5 H5B 109.5 . .
H5A C5 H5B 109.5 . .
C4 C5 H5C 109.5 . .
H5A C5 H5C 109.5 . .
H5B C5 H5C 109.5 . .
C4 C6 H6A 109.5 . .
C4 C6 H6B 109.5 . .
H6A C6 H6B 109.5 . .
C4 C6 H6C 109.5 . .
H6A C6 H6C 109.5 . .
H6B C6 H6C 109.5 . .
N3 C7 C8 123.9(3) . .
N3 C7 C4 116.2(3) . .
C8 C7 C4 119.9(3) . .
C7 C8 H8A 109.5 . .
C7 C8 H8B 109.5 . .
H8A C8 H8B 109.5 . .
C7 C8 H8C 109.5 . .
H8A C8 H8C 109.5 . .
H8B C8 H8C 109.5 . .

loop_
_geom_bond_atom_site_label_1
_geom_bond_atom_site_label_2
_geom_bond_distance
_geom_bond_site_symmetry_2
Pt1 N1 2.013(3) .
Pt1 N1 2.013(3) 3_565
Pt1 Cl1 2.3008(7) 3_565
Pt1 Cl1 2.3008(7) .
O1 C1 1.351(4) .
O1 N2 1.465(3) .
O2 N3 1.426(3) .
O2 H99 0.9304 .
N1 C1 1.265(4) .
N1 H1N 0.8223 .
N2 C4 1.496(4) .
N2 H2N 0.9817 .
N3 C7 1.281(4) .
C1 C2 1.481(5) .
C2 C3 1.536(7) .
C2 H2A 0.9900 .
C2 H2B 0.9900 .
C3 H3A 0.9800 .
C3 H3B 0.9800 .
C3 H3C 0.9800 .
C4 C7 1.518(4) .
C4 C5 1.531(5) .
C4 C6 1.541(4) .
C5 H5A 0.9800 .
C5 H5B 0.9800 .
C5 H5C 0.9800 .
C6 H6A 0.9800 .
C6 H6B 0.9800 .
C6 H6C 0.9800 .
C7 C8 1.505(4) .
C8 H8A 0.9800 .
C8 H8B 0.9800 .
C8 H8C 0.9800 .

loop_
_geom_hbond_atom_site_label_D
_geom_hbond_atom_site_label_H
_geom_hbond_atom_site_label_A
_geom_hbond_distance_DH
_geom_hbond_distance_HA
_geom_hbond_distance_DA
_geom_hbond_angle_DHA
_geom_hbond_site_symmetry_A
O2 H99 Cl1 0.93 2.36 3.259(2) 162.9 2
O2 H99 N1 0.93 3.14 3.724(3) 122.5 4_676
N1 H1N N2 0.82 2.28 2.678(4) 110.4 .
N1 H1N N3 0.82 2.53 3.131(4) 130.7 4_575
N1 H1N O2 0.82 3.28 3.724(3) 116.5 4_575
N2 H2N O2 0.98 2.19 3.046(3) 144.8 4_675
